data_4103500
loop_
_publ_author_name
'Zaozao Qiu'
'Zuowei Xie'

_publ_section_title
;
 Palladium/Nickel-Cocatalyzed Cycloaddition of 1,3-Dehydro-o-Carborane
 with Alkynes. Facile Synthesis of C,B-Substituted Carboranes
;
_journal_name_full 'Journal of the American Chemical Society'
_journal_page_first 16085
_journal_page_last 16093
_journal_paper_doi 10.1021/ja1058789
_journal_volume 132
_journal_year 2010
_chemical_formula_sum 'C23 H32 B10'
_chemical_formula_weight 416.59
_chemical_name_systematic
; 
 ? 
;
_space_group_IT_number 14
_symmetry_cell_setting monoclinic
_symmetry_space_group_name_Hall '-P 2yn'
_symmetry_space_group_name_H-M 'P 1 21/n 1'
_atom_sites_solution_hydrogens geom
_atom_sites_solution_primary direct
_atom_sites_solution_secondary difmap
_audit_creation_method SHELXL-97
_cell_angle_alpha 90.00
_cell_angle_beta 91.454(2)
_cell_angle_gamma 90.00
_cell_formula_units_Z 4
_cell_length_a 8.9391(11)
_cell_length_b 17.6712(19)
_cell_length_c 16.0679(17)
_cell_measurement_reflns_used 57
_cell_measurement_temperature 296(2)
_cell_measurement_theta_max 15
_cell_measurement_theta_min 15
_cell_volume 2537.3(5)
_computing_structure_refinement 'SHELXL-97 (Sheldrick, 1997)'
_computing_structure_solution 'SHELXS-97 (Sheldrick, 1990)'
_diffrn_ambient_temperature 296(2)
_diffrn_measured_fraction_theta_full 0.995
_diffrn_measured_fraction_theta_max 0.995
_diffrn_measurement_device_type 'BRUKER KAPPA APEXII DUO DIFFRACTOMETER'
_diffrn_measurement_method 'PHI & OMEGA SCAN'
_diffrn_radiation_monochromator graphite
_diffrn_radiation_source 'fine-focus sealed tube'
_diffrn_radiation_type MoK\a
_diffrn_radiation_wavelength 0.71073
_diffrn_reflns_av_R_equivalents 0.0618
_diffrn_reflns_av_sigmaI/netI 0.0413
_diffrn_reflns_limit_h_max 10
_diffrn_reflns_limit_h_min -10
_diffrn_reflns_limit_k_max 21
_diffrn_reflns_limit_k_min -21
_diffrn_reflns_limit_l_max 19
_diffrn_reflns_limit_l_min -19
_diffrn_reflns_number 29873
_diffrn_reflns_theta_full 25.25
_diffrn_reflns_theta_max 25.25
_diffrn_reflns_theta_min 1.71
_exptl_absorpt_coefficient_mu 0.055
_exptl_absorpt_correction_T_max 0.9836
_exptl_absorpt_correction_T_min 0.9729
_exptl_absorpt_correction_type multi-scan
_exptl_crystal_colour colorless
_exptl_crystal_density_diffrn 1.091
_exptl_crystal_density_method 'not measured'
_exptl_crystal_description block
_exptl_crystal_F_000 880
_exptl_crystal_size_max 0.50
_exptl_crystal_size_mid 0.40
_exptl_crystal_size_min 0.30
_refine_diff_density_max 0.226
_refine_diff_density_min -0.249
_refine_diff_density_rms 0.054
_refine_ls_extinction_method none
_refine_ls_goodness_of_fit_ref 1.094
_refine_ls_hydrogen_treatment riding
_refine_ls_matrix_type full
_refine_ls_number_parameters 298
_refine_ls_number_reflns 4575
_refine_ls_number_restraints 0
_refine_ls_restrained_S_all 1.094
_refine_ls_R_factor_all 0.1269
_refine_ls_R_factor_gt 0.0817
_refine_ls_shift/su_max 0.000
_refine_ls_shift/su_mean 0.000
_refine_ls_structure_factor_coef Fsqd
_refine_ls_weighting_details 'calc w=1/[\s^2^(Fo^2^)+(0.1652P)^2^+0.9660P] where P=(Fo^2^+2Fc^2^)/3'
_refine_ls_weighting_scheme calc
_refine_ls_wR_factor_gt 0.2479
_refine_ls_wR_factor_ref 0.2960
_reflns_number_gt 2834
_reflns_number_total 4575
_reflns_threshold_expression >2sigma(I)
_cod_data_source_file ja1058789_si_001_6.cif
_cod_data_source_block 5m
_cod_database_code 4103500

loop_
_symmetry_equiv_pos_as_xyz
'x, y, z'
'-x+1/2, y+1/2, -z+1/2'
'-x, -y, -z'
'x-1/2, -y-1/2, z-1/2'

loop_
_atom_site_label
_atom_site_type_symbol
_atom_site_fract_x
_atom_site_fract_y
_atom_site_fract_z
_atom_site_U_iso_or_equiv
_atom_site_adp_type
_atom_site_occupancy
_atom_site_symmetry_multiplicity
_atom_site_calc_flag
_atom_site_refinement_flags
B3 B -0.6369(4) -0.28568(19) -0.63511(19) 0.0399(8) Uani 1 1 d .
B4 B -0.7926(4) -0.2559(2) -0.5798(2) 0.0521(9) Uani 1 1 d .
H4 H -0.8314 -0.1968 -0.5792 0.062 Uiso 1 1 calc R
B5 B -0.7993(5) -0.3152(2) -0.4906(3) 0.0643(11) Uani 1 1 d .
H5 H -0.8423 -0.2942 -0.4314 0.077 Uiso 1 1 calc R
B6 B -0.6483(5) -0.3801(2) -0.4934(3) 0.0626(11) Uani 1 1 d .
H6 H -0.5911 -0.4010 -0.4364 0.075 Uiso 1 1 calc R
B7 B -0.6651(5) -0.3794(2) -0.6705(3) 0.0639(11) Uani 1 1 d .
H7 H -0.6192 -0.3997 -0.7294 0.077 Uiso 1 1 calc R
B8 B -0.8162(5) -0.3145(3) -0.6686(3) 0.0665(12) Uani 1 1 d .
H8 H -0.8702 -0.2931 -0.7262 0.080 Uiso 1 1 calc R
B9 B -0.9180(5) -0.3335(3) -0.5785(3) 0.0764(14) Uani 1 1 d .
H9 H -1.0398 -0.3248 -0.5772 0.092 Uiso 1 1 calc R
B10 B -0.8289(6) -0.4094(3) -0.5238(4) 0.0820(14) Uani 1 1 d .
H10 H -0.8920 -0.4497 -0.4861 0.098 Uiso 1 1 calc R
B11 B -0.6750(5) -0.4380(2) -0.5822(3) 0.0690(12) Uani 1 1 d .
H11 H -0.6369 -0.4972 -0.5835 0.083 Uiso 1 1 calc R
B12 B -0.8403(6) -0.4094(3) -0.6342(4) 0.0812(14) Uani 1 1 d .
H12 H -0.9111 -0.4499 -0.6692 0.097 Uiso 1 1 calc R
C1 C -0.6289(3) -0.28645(18) -0.52923(19) 0.0490(8) Uani 1 1 d .
C2 C -0.5589(4) -0.36217(18) -0.5832(2) 0.0519(8) Uani 1 1 d .
C11 C -0.3915(4) -0.3721(2) -0.5846(3) 0.0687(10) Uani 1 1 d .
H11A H -0.3635 -0.4167 -0.5538 0.103 Uiso 1 1 calc R
H11B H -0.3435 -0.3287 -0.5598 0.103 Uiso 1 1 calc R
H11C H -0.3607 -0.3772 -0.6412 0.103 Uiso 1 1 calc R
C12 C -0.5177(3) -0.23200(18) -0.48926(18) 0.0464(8) Uani 1 1 d .
C13 C -0.5149(4) -0.2267(2) -0.3949(2) 0.0600(9) Uani 1 1 d .
H13A H -0.4142 -0.2144 -0.3756 0.072 Uiso 1 1 calc R
H13B H -0.5405 -0.2757 -0.3721 0.072 Uiso 1 1 calc R
C14 C -0.6228(5) -0.1674(3) -0.3620(3) 0.0937(15) Uani 1 1 d .
H14A H -0.6159 -0.1664 -0.3023 0.141 Uiso 1 1 calc R
H14B H -0.7232 -0.1800 -0.3795 0.141 Uiso 1 1 calc R
H14C H -0.5971 -0.1186 -0.3836 0.141 Uiso 1 1 calc R
C15 C -0.4276(3) -0.18933(17) -0.53659(18) 0.0448(7) Uani 1 1 d .
C16 C -0.3143(3) -0.13827(19) -0.4957(2) 0.0507(8) Uani 1 1 d .
C17 C -0.1729(4) -0.1620(3) -0.4762(2) 0.0692(10) Uani 1 1 d .
H17A H -0.1454 -0.2116 -0.4876 0.083 Uiso 1 1 calc R
C18 C -0.0696(5) -0.1134(4) -0.4397(3) 0.0952(16) Uani 1 1 d .
H18A H 0.0270 -0.1304 -0.4277 0.114 Uiso 1 1 calc R
C19 C -0.1082(7) -0.0406(4) -0.4210(3) 0.1070(19) Uani 1 1 d .
H19A H -0.0387 -0.0079 -0.3965 0.128 Uiso 1 1 calc R
C20 C -0.2478(8) -0.0175(3) -0.4388(5) 0.138(3) Uani 1 1 d .
H20A H -0.2762 0.0315 -0.4248 0.166 Uiso 1 1 calc R
C21 C -0.3504(6) -0.0650(3) -0.4774(4) 0.120(2) Uani 1 1 d .
H21A H -0.4455 -0.0469 -0.4912 0.144 Uiso 1 1 calc R
C22 C -0.4339(3) -0.18881(17) -0.62944(18) 0.0448(7) Uani 1 1 d .
C23 C -0.3231(3) -0.13848(18) -0.67180(19) 0.0477(8) Uani 1 1 d .
C24 C -0.1822(4) -0.1642(2) -0.6869(2) 0.0616(9) Uani 1 1 d .
H24A H -0.1548 -0.2125 -0.6694 0.074 Uiso 1 1 calc R
C25 C -0.0800(4) -0.1200(3) -0.7275(3) 0.0759(12) Uani 1 1 d .
H25A H 0.0148 -0.1389 -0.7381 0.091 Uiso 1 1 calc R
C26 C -0.1182(5) -0.0484(3) -0.7521(3) 0.0832(13) Uani 1 1 d .
H26A H -0.0493 -0.0180 -0.7787 0.100 Uiso 1 1 calc R
C27 C -0.2585(6) -0.0220(2) -0.7373(3) 0.0952(15) Uani 1 1 d .
H27A H -0.2854 0.0264 -0.7548 0.114 Uiso 1 1 calc R
C28 C -0.3604(5) -0.0659(2) -0.6970(3) 0.0812(13) Uani 1 1 d .
H28A H -0.4549 -0.0467 -0.6865 0.097 Uiso 1 1 calc R
C29 C -0.5308(3) -0.23007(18) -0.67671(18) 0.0474(8) Uani 1 1 d .
C30 C -0.5372(4) -0.2251(2) -0.77110(19) 0.0609(9) Uani 1 1 d .
H30A H -0.4379 -0.2134 -0.7905 0.073 Uiso 1 1 calc R
H30B H -0.5653 -0.2742 -0.7935 0.073 Uiso 1 1 calc R
C31 C -0.6461(5) -0.1663(3) -0.8052(3) 0.0918(14) Uani 1 1 d .
H31A H -0.6442 -0.1663 -0.8649 0.138 Uiso 1 1 calc R
H31B H -0.6177 -0.1172 -0.7847 0.138 Uiso 1 1 calc R
H31C H -0.7452 -0.1781 -0.7877 0.138 Uiso 1 1 calc R

loop_
_atom_site_aniso_label
_atom_site_aniso_U_11
_atom_site_aniso_U_22
_atom_site_aniso_U_33
_atom_site_aniso_U_23
_atom_site_aniso_U_13
_atom_site_aniso_U_12
B3 0.0450(18) 0.0402(18) 0.0346(16) -0.0026(14) 0.0004(13) -0.0009(14)
B4 0.0434(19) 0.056(2) 0.056(2) 0.0028(18) 0.0002(16) 0.0027(16)
B5 0.067(3) 0.063(3) 0.063(2) 0.004(2) 0.023(2) -0.004(2)
B6 0.082(3) 0.050(2) 0.056(2) 0.0170(19) 0.004(2) -0.0007(19)
B7 0.087(3) 0.050(2) 0.055(2) -0.0105(19) 0.000(2) -0.003(2)
B8 0.069(3) 0.059(3) 0.071(3) -0.003(2) -0.023(2) -0.005(2)
B9 0.052(2) 0.067(3) 0.110(4) 0.000(3) 0.005(2) -0.012(2)
B10 0.083(3) 0.065(3) 0.099(4) 0.014(3) 0.016(3) -0.021(2)
B11 0.077(3) 0.042(2) 0.089(3) -0.001(2) 0.002(2) -0.0061(19)
B12 0.086(3) 0.059(3) 0.098(4) -0.008(3) -0.017(3) -0.017(2)
C1 0.0578(19) 0.0483(18) 0.0410(16) 0.0045(14) 0.0032(13) 0.0035(14)
C2 0.0577(19) 0.0419(17) 0.056(2) 0.0018(15) 0.0049(15) 0.0026(14)
C11 0.063(2) 0.054(2) 0.089(3) 0.0000(19) 0.0025(19) 0.0145(17)
C12 0.0491(17) 0.0500(18) 0.0399(16) 0.0024(14) -0.0047(13) 0.0042(14)
C13 0.064(2) 0.073(2) 0.0423(18) 0.0010(16) -0.0040(15) 0.0026(17)
C14 0.109(3) 0.110(4) 0.062(2) -0.028(3) -0.002(2) 0.023(3)
C15 0.0458(16) 0.0427(17) 0.0459(17) 0.0001(14) 0.0000(13) 0.0049(13)
C16 0.0524(18) 0.0526(19) 0.0469(17) -0.0047(15) -0.0044(13) -0.0014(15)
C17 0.058(2) 0.082(3) 0.067(2) -0.002(2) -0.0090(17) 0.0010(19)
C18 0.067(3) 0.133(5) 0.085(3) 0.007(3) -0.023(2) -0.023(3)
C19 0.116(4) 0.126(5) 0.078(3) -0.010(3) -0.018(3) -0.059(4)
C20 0.131(5) 0.075(4) 0.208(8) -0.046(4) -0.028(5) -0.024(3)
C21 0.091(3) 0.060(3) 0.206(7) -0.042(4) -0.038(4) 0.004(2)
C22 0.0474(17) 0.0414(17) 0.0458(17) 0.0005(13) 0.0022(13) 0.0034(13)
C23 0.0499(17) 0.0480(18) 0.0452(17) 0.0004(14) 0.0024(13) -0.0026(14)
C24 0.058(2) 0.065(2) 0.062(2) 0.0039(18) 0.0109(16) 0.0031(17)
C25 0.062(2) 0.094(3) 0.072(3) -0.011(2) 0.0225(19) -0.011(2)
C26 0.095(3) 0.083(3) 0.073(3) 0.000(2) 0.021(2) -0.036(3)
C27 0.109(4) 0.058(3) 0.120(4) 0.020(3) 0.026(3) -0.011(2)
C28 0.073(3) 0.056(2) 0.115(4) 0.017(2) 0.021(2) 0.0046(19)
C29 0.0500(17) 0.0526(19) 0.0398(16) -0.0009(14) 0.0053(13) 0.0012(14)
C30 0.072(2) 0.072(2) 0.0388(17) 0.0000(16) 0.0030(15) -0.0082(18)
C31 0.105(3) 0.109(4) 0.061(2) 0.030(3) -0.009(2) -0.006(3)

loop_
_atom_type_symbol
_atom_type_description
_atom_type_scat_dispersion_real
_atom_type_scat_dispersion_imag
_atom_type_scat_source
C C 0.0033 0.0016 'International Tables Vol C Tables 4.2.6.8 and 6.1.1.4'
H H 0.0000 0.0000 'International Tables Vol C Tables 4.2.6.8 and 6.1.1.4'
B B 0.0013 0.0007 'International Tables Vol C Tables 4.2.6.8 and 6.1.1.4'

loop_
_geom_angle_atom_site_label_1
_geom_angle_atom_site_label_2
_geom_angle_atom_site_label_3
_geom_angle
C29 B3 C1 115.5(2)
C29 B3 C2 117.8(3)
C1 B3 C2 60.28(18)
C29 B3 B4 122.5(3)
C1 B3 B4 60.59(19)
C2 B3 B4 107.9(2)
C29 B3 B8 128.6(3)
C1 B3 B8 108.6(3)
C2 B3 B8 106.0(3)
B4 B3 B8 60.7(2)
C29 B3 B7 123.1(3)
C1 B3 B7 108.5(3)
C2 B3 B7 58.3(2)
B4 B3 B7 109.7(3)
B8 B3 B7 60.5(2)
C1 B4 B3 58.29(18)
C1 B4 B8 106.0(3)
B3 B4 B8 59.7(2)
C1 B4 B9 106.2(3)
B3 B4 B9 106.5(3)
B8 B4 B9 59.6(3)
C1 B4 B5 59.0(2)
B3 B4 B5 106.0(3)
B8 B4 B5 107.4(3)
B9 B4 B5 60.0(3)
C1 B5 B10 107.1(3)
C1 B5 B6 60.3(2)
B10 B5 B6 59.4(3)
C1 B5 B9 106.4(3)
B10 B5 B9 60.4(3)
B6 B5 B9 107.6(3)
C1 B5 B4 59.4(2)
B10 B5 B4 108.7(3)
B6 B5 B4 108.7(3)
B9 B5 B4 59.8(2)
C2 B6 B10 105.6(3)
C2 B6 C1 59.63(19)
B10 B6 C1 106.5(3)
C2 B6 B11 58.6(2)
B10 B6 B11 60.0(3)
C1 B6 B11 107.0(3)
C2 B6 B5 106.0(3)
B10 B6 B5 60.1(3)
C1 B6 B5 58.8(2)
B11 B6 B5 107.9(3)
C2 B7 B11 58.6(2)
C2 B7 B3 59.7(2)
B11 B7 B3 107.6(3)
C2 B7 B12 105.2(3)
B11 B7 B12 59.6(3)
B3 B7 B12 107.2(3)
C2 B7 B8 106.2(3)
B11 B7 B8 108.2(3)
B3 B7 B8 59.4(2)
B12 B7 B8 60.4(3)
B3 B8 B9 106.9(3)
B3 B8 B4 59.6(2)
B9 B8 B4 60.2(2)
B3 B8 B7 60.1(2)
B9 B8 B7 107.5(3)
B4 B8 B7 108.5(3)
B3 B8 B12 107.1(3)
B9 B8 B12 59.7(3)
B4 B8 B12 108.3(3)
B7 B8 B12 59.6(3)
B8 B9 B12 60.7(3)
B8 B9 B4 60.1(2)
B12 B9 B4 108.9(3)
B8 B9 B5 107.9(3)
B12 B9 B5 107.9(3)
B4 B9 B5 60.2(2)
B8 B9 B10 108.4(3)
B12 B9 B10 60.1(3)
B4 B9 B10 108.3(3)
B5 B9 B10 59.6(3)
B6 B10 B11 60.4(3)
B6 B10 B5 60.5(3)
B11 B10 B5 108.6(3)
B6 B10 B12 107.9(3)
B11 B10 B12 59.5(3)
B5 B10 B12 107.8(3)
B6 B10 B9 108.2(3)
B11 B10 B9 107.4(4)
B5 B10 B9 60.1(3)
B12 B10 B9 59.5(3)
C2 B11 B12 106.0(3)
C2 B11 B10 105.4(3)
B12 B11 B10 60.7(3)
C2 B11 B7 58.9(2)
B12 B11 B7 60.4(3)
B10 B11 B7 108.5(3)
C2 B11 B6 58.6(2)
B12 B11 B6 108.2(3)
B10 B11 B6 59.6(3)
B7 B11 B6 107.6(3)
B11 B12 B9 108.4(4)
B11 B12 B7 60.0(3)
B9 B12 B7 107.7(3)
B11 B12 B10 59.8(3)
B9 B12 B10 60.4(3)
B7 B12 B10 107.5(3)
B11 B12 B8 108.2(3)
B9 B12 B8 59.6(3)
B7 B12 B8 60.0(3)
B10 B12 B8 107.8(3)
C12 C1 B3 115.4(2)
C12 C1 C2 117.7(2)
B3 C1 C2 60.58(18)
C12 C1 B5 127.4(3)
B3 C1 B5 110.2(3)
C2 C1 B5 106.7(3)
C12 C1 B4 122.4(3)
B3 C1 B4 61.12(19)
C2 C1 B4 108.5(2)
B5 C1 B4 61.5(2)
C12 C1 B6 121.8(3)
B3 C1 B6 109.4(2)
C2 C1 B6 58.3(2)
B5 C1 B6 60.9(2)
B4 C1 B6 110.8(3)
C11 C2 B11 121.1(3)
C11 C2 B6 118.7(3)
B11 C2 B6 62.8(2)
C11 C2 B7 120.0(3)
B11 C2 B7 62.4(3)
B6 C2 B7 113.8(3)
C11 C2 C1 118.2(3)
B11 C2 C1 112.3(3)
B6 C2 C1 62.1(2)
B7 C2 C1 110.6(3)
C11 C2 B3 118.2(3)
B11 C2 B3 112.5(3)
B6 C2 B3 111.4(2)
B7 C2 B3 62.0(2)
C1 C2 B3 59.14(17)
C15 C12 C1 120.7(3)
C15 C12 C13 122.2(3)
C1 C12 C13 117.2(3)
C12 C13 C14 113.1(3)
C12 C15 C22 123.9(3)
C12 C15 C16 119.8(3)
C22 C15 C16 116.3(3)
C17 C16 C21 117.6(4)
C17 C16 C15 122.0(3)
C21 C16 C15 120.3(3)
C16 C17 C18 121.0(4)
C19 C18 C17 120.5(5)
C20 C19 C18 118.7(5)
C19 C20 C21 121.0(6)
C16 C21 C20 121.0(5)
C29 C22 C15 124.5(3)
C29 C22 C23 119.0(3)
C15 C22 C23 116.5(3)
C24 C23 C28 118.2(3)
C24 C23 C22 120.2(3)
C28 C23 C22 121.6(3)
C23 C24 C25 121.4(4)
C26 C25 C24 119.8(4)
C27 C26 C25 119.4(4)
C26 C27 C28 120.8(4)
C27 C28 C23 120.3(4)
C22 C29 C30 122.5(3)
C22 C29 B3 119.8(3)
C30 C29 B3 117.7(3)
C31 C30 C29 114.1(3)

loop_
_geom_bond_atom_site_label_1
_geom_bond_atom_site_label_2
_geom_bond_distance
B3 C29 1.531(4)
B3 C1 1.701(4)
B3 C2 1.726(5)
B3 B4 1.751(5)
B3 B8 1.753(5)
B3 B7 1.767(5)
B4 C1 1.742(5)
B4 B8 1.770(6)
B4 B9 1.772(6)
B4 B5 1.778(6)
B5 C1 1.735(5)
B5 B10 1.766(7)
B5 B6 1.773(6)
B5 B9 1.775(7)
B6 C2 1.697(5)
B6 B10 1.753(7)
B6 C1 1.763(5)
B6 B11 1.768(7)
B7 C2 1.702(5)
B7 B11 1.761(7)
B7 B12 1.767(7)
B7 B8 1.773(6)
B8 B9 1.762(7)
B8 B12 1.781(7)
B9 B12 1.765(7)
B9 B10 1.780(8)
B10 B11 1.760(7)
B10 B12 1.775(8)
B11 C2 1.696(5)
B11 B12 1.753(7)
C1 C12 1.514(4)
C1 C2 1.721(4)
C2 C11 1.507(5)
C12 C15 1.352(4)
C12 C13 1.519(4)
C13 C14 1.527(5)
C15 C22 1.492(4)
C15 C16 1.496(4)
C16 C17 1.361(5)
C16 C21 1.369(5)
C17 C18 1.380(6)
C18 C19 1.367(8)
C19 C20 1.338(8)
C20 C21 1.379(7)
C22 C29 1.351(4)
C22 C23 1.507(4)
C23 C24 1.366(4)
C23 C28 1.384(5)
C24 C25 1.379(5)
C25 C26 1.367(6)
C26 C27 1.365(6)
C27 C28 1.371(6)
C29 C30 1.519(4)
C30 C31 1.518(6)
